data_2203764
loop_
_publ_author_name
'R. Angharad Baber'
'Jonathan P. H. Charmant'
'Nicholas C. Norman'
'A. Guy Orpen'
'Jean Rossi'

_publ_section_title
;
 Dimethylammonium tetrahydropentaborate
;
_journal_issue 6
_journal_name_full 'Acta Crystallographica Section E'
_journal_page_first o1086
_journal_page_last o1088
_journal_paper_doi 10.1107/S1600536804012371
_journal_volume 60
_journal_year 2004
_chemical_formula_iupac 'C2 H8 N 1+, B5 H4 O10 1-'
_chemical_formula_moiety 'C2 H8 N 1+, B5 H4 O10 1-'
_chemical_formula_sum 'C2 H12 B5 N O10'
_chemical_formula_weight 264.18
_chemical_name_systematic
;
dimethylammonium
1,1'-spiro-bis(3,5,-dihydroxy-2,4,6-trioxa-1,3,5-triboracyclohexane)borate
;
_space_group_IT_number 15
_symmetry_cell_setting monoclinic
_symmetry_space_group_name_Hall '-C 2yc'
_symmetry_space_group_name_H-M 'C 1 2/c 1'
_atom_sites_solution_hydrogens 'difmap (O-H) and geom (C-H and N-H)'
_atom_sites_solution_primary direct
_atom_sites_solution_secondary difmap
_audit_creation_method SHELXL-97
_cell_angle_alpha 90.00
_cell_angle_beta 112.1600(10)
_cell_angle_gamma 90.00
_cell_formula_units_Z 8
_cell_length_a 13.3664(3)
_cell_length_b 11.4709(3)
_cell_length_c 17.1147(4)
_cell_measurement_reflns_used 4393
_cell_measurement_temperature 100(2)
_cell_measurement_theta_max 70.231
_cell_measurement_theta_min 5.257
_cell_volume 2430.27(10)
_computing_cell_refinement 'SAINT (Bruker, 2002)'
_computing_data_collection 'SMART (Bruker, 2002)'
_computing_data_reduction 'SHELXTL (Bruker, 2002)'
_computing_molecular_graphics SHELXTL
_computing_publication_material SHELXTL
_computing_structure_refinement SHELXTL
_computing_structure_solution SHELXTL
_diffrn_ambient_temperature 100(2)
_diffrn_detector_area_resol_mean 5.6
_diffrn_measured_fraction_theta_full 0.960
_diffrn_measured_fraction_theta_max 0.961
_diffrn_measurement_device_type 'Bruker SMART CCD area-detector'
_diffrn_measurement_method \w
_diffrn_radiation_monochromator 'Osmic CMF12-38Cu6 (blue) optics'
_diffrn_radiation_source 'MAC Science M06X CE Rotating anode'
_diffrn_radiation_type CuK\a
_diffrn_radiation_wavelength 1.54178
_diffrn_reflns_av_R_equivalents 0.0263
_diffrn_reflns_av_sigmaI/netI 0.0219
_diffrn_reflns_limit_h_max 16
_diffrn_reflns_limit_h_min -15
_diffrn_reflns_limit_k_max 13
_diffrn_reflns_limit_k_min -13
_diffrn_reflns_limit_l_max 20
_diffrn_reflns_limit_l_min -20
_diffrn_reflns_number 9127
_diffrn_reflns_theta_full 70.22
_diffrn_reflns_theta_max 70.22
_diffrn_reflns_theta_min 5.26
_diffrn_standards_decay_% 0
_exptl_absorpt_coefficient_mu 1.188
_exptl_absorpt_correction_T_max 0.886
_exptl_absorpt_correction_T_min 0.792
_exptl_absorpt_correction_type multi-scan
_exptl_absorpt_process_details '(SADABS; Sheldrick, 2003)'
_exptl_crystal_colour colourless
_exptl_crystal_density_diffrn 1.444
_exptl_crystal_density_method none
_exptl_crystal_description block
_exptl_crystal_F_000 1088
_exptl_crystal_size_max 0.18
_exptl_crystal_size_mid 0.10
_exptl_crystal_size_min 0.10
_refine_diff_density_max 0.253
_refine_diff_density_min -0.249
_refine_ls_extinction_method none
_refine_ls_goodness_of_fit_ref 0.989
_refine_ls_hydrogen_treatment mixed
_refine_ls_matrix_type full
_refine_ls_number_parameters 177
_refine_ls_number_reflns 2225
_refine_ls_number_restraints 4
_refine_ls_restrained_S_all 0.989
_refine_ls_R_factor_all 0.0392
_refine_ls_R_factor_gt 0.0339
_refine_ls_shift/su_max 0.001
_refine_ls_shift/su_mean 0.000
_refine_ls_structure_factor_coef Fsqd
_refine_ls_weighting_details 'calc w = 1/[\s^2^(Fo^2^)+(0.0624P)^2^] where P = (Fo^2^+2Fc^2^)/3'
_refine_ls_weighting_scheme calc
_refine_ls_wR_factor_gt 0.0861
_refine_ls_wR_factor_ref 0.0884
_reflns_number_gt 1847
_reflns_number_total 2225
_reflns_threshold_expression I>2\s(I)
_cod_data_source_file hb6049.cif
_cod_data_source_block I
_cod_depositor_comments
;
The following automatic conversions were performed:
'_symmetry_cell_setting' value 'Monoclinic' changed to 'monoclinic'
according to '/home/saulius/struct/CIF-dictionaries/cif_core.dic'
dictionary named 'cif_core.dic' version 2.4.1 from 2010-06-29.

Automatic conversion script
Id: cif_fix_enum 1527 2010-12-29 10:47:43Z saulius 

The following automatic conversions were performed:

'_symmetry_cell_setting' value 'Monoclinic' changed to 'monoclinic'
according to /home/saulius/struct/CIF-dictionaries/cif_core.dic
dictionary named 'cif_core.dic' version 2.4.1 from 2010-06-29.

Automatic conversion script
Id: cif_fix_values 1715 2011-07-08 13:25:40Z adriana 
;
_cod_original_sg_symbol_H-M 'C 2/c'
_cod_database_code 2203764

loop_
_symmetry_equiv_pos_site_id
_symmetry_equiv_pos_as_xyz
1 'x, y, z'
2 '-x, y, -z+1/2'
3 'x+1/2, y+1/2, z'
4 '-x+1/2, y+1/2, -z+1/2'
5 '-x, -y, -z'
6 'x, -y, z-1/2'
7 '-x+1/2, -y+1/2, -z'
8 'x+1/2, -y+1/2, z-1/2'

loop_
_atom_site_label
_atom_site_fract_x
_atom_site_fract_y
_atom_site_fract_z
_atom_site_U_iso_or_equiv
_atom_site_adp_type
_atom_site_calc_flag
_atom_site_refinement_flags
_atom_site_occupancy
_atom_site_type_symbol
B1 0.81860(12) 0.90832(12) 0.31606(9) 0.0166(3) Uani d . 1 B
B2 0.93003(12) 0.87280(12) 0.46759(9) 0.0180(3) Uani d . 1 B
B3 1.01942(12) 0.89925(12) 0.37177(9) 0.0181(3) Uani d . 1 B
B4 0.66922(12) 0.80519(13) 0.20378(9) 0.0204(3) Uani d . 1 B
B5 0.65759(12) 1.01176(13) 0.21409(9) 0.0197(3) Uani d . 1 B
O1 0.83319(7) 0.89692(7) 0.40480(5) 0.0176(2) Uani d . 1 O
O2 0.93013(8) 0.85132(8) 0.54521(6) 0.0224(2) Uani d D 1 O
H2A 0.9918(12) 0.8304(16) 0.5797(10) 0.034 Uiso d D 1 H
O3 1.02458(7) 0.87224(8) 0.45206(5) 0.0195(2) Uani d . 1 O
O4 1.11499(7) 0.90211(8) 0.36063(6) 0.0221(2) Uani d D 1 O
H4A 1.1035(15) 0.9148(15) 0.3112(10) 0.033 Uiso d D 1 H
O5 0.92372(7) 0.92038(7) 0.30757(5) 0.0177(2) Uani d . 1 O
O6 0.76559(7) 0.80361(7) 0.26945(5) 0.0180(2) Uani d . 1 O
O7 0.62507(8) 0.70632(8) 0.16148(6) 0.0300(3) Uani d D 1 O
H7A 0.6629(15) 0.6470(15) 0.1818(12) 0.045 Uiso d D 1 H
O8 0.61277(8) 0.90800(8) 0.17587(6) 0.0261(2) Uani d . 1 O
O9 0.60298(8) 1.11071(8) 0.18115(6) 0.0257(2) Uani d D 1 O
H9A 0.6414(14) 1.1673(15) 0.2022(12) 0.039 Uiso d D 1 H
O10 0.75402(7) 1.01298(7) 0.28109(5) 0.0178(2) Uani d . 1 O
N1 0.28012(9) 0.01583(10) 0.01395(7) 0.0234(3) Uani d . 1 N
H1A 0.2448 -0.0171 0.0454 0.028 Uiso calc R 1 H
H1B 0.2287 0.0366 -0.0374 0.028 Uiso calc R 1 H
C1 0.33666(14) 0.12213(15) 0.05735(11) 0.0417(4) Uani d . 1 C
H1C 0.2854 0.1734 0.0691 0.063 Uiso calc R 1 H
H1D 0.3672 0.1630 0.0212 0.063 Uiso calc R 1 H
H1E 0.3949 0.1004 0.1105 0.063 Uiso calc R 1 H
C2 0.35208(15) -0.07212(17) 0.00023(11) 0.0435(4) Uani d . 1 C
H2B 0.3096 -0.1404 -0.0278 0.065 Uiso calc R 1 H
H2C 0.4067 -0.0955 0.0547 0.065 Uiso calc R 1 H
H2D 0.3878 -0.0390 -0.0353 0.065 Uiso calc R 1 H

loop_
_atom_site_aniso_label
_atom_site_aniso_U_11
_atom_site_aniso_U_22
_atom_site_aniso_U_33
_atom_site_aniso_U_12
_atom_site_aniso_U_13
_atom_site_aniso_U_23
B1 0.0141(7) 0.0157(7) 0.0165(7) -0.0001(5) 0.0018(6) 0.0000(5)
B2 0.0174(7) 0.0131(7) 0.0195(7) -0.0003(5) 0.0025(6) -0.0016(5)
B3 0.0167(7) 0.0158(7) 0.0184(7) -0.0003(5) 0.0027(6) -0.0027(5)
B4 0.0177(7) 0.0193(8) 0.0186(7) -0.0003(6) 0.0006(6) 0.0002(5)
B5 0.0157(7) 0.0190(8) 0.0209(8) 0.0000(6) 0.0029(6) 0.0001(5)
O1 0.0135(4) 0.0203(5) 0.0159(5) 0.0004(3) 0.0020(4) -0.0002(3)
O2 0.0174(5) 0.0275(6) 0.0180(5) 0.0019(4) 0.0018(4) 0.0037(4)
O3 0.0137(4) 0.0233(5) 0.0173(5) 0.0018(4) 0.0011(4) 0.0010(3)
O4 0.0148(5) 0.0319(6) 0.0164(5) 0.0005(4) 0.0024(4) -0.0010(4)
O5 0.0140(4) 0.0201(5) 0.0161(5) 0.0001(3) 0.0023(4) 0.0003(3)
O6 0.0154(5) 0.0152(5) 0.0189(5) 0.0010(3) 0.0012(4) -0.0004(3)
O7 0.0257(5) 0.0164(5) 0.0301(6) 0.0026(4) -0.0097(4) -0.0019(4)
O8 0.0194(5) 0.0176(5) 0.0268(5) 0.0004(4) -0.0077(4) -0.0003(4)
O9 0.0189(5) 0.0165(5) 0.0290(5) -0.0001(4) -0.0055(4) 0.0003(4)
O10 0.0149(4) 0.0155(5) 0.0181(5) 0.0001(3) 0.0006(4) -0.0004(3)
N1 0.0162(5) 0.0291(6) 0.0211(6) -0.0007(5) 0.0026(5) 0.0052(4)
C1 0.0343(9) 0.0355(9) 0.0417(10) -0.0121(7) -0.0011(8) 0.0030(7)
C2 0.0373(9) 0.0534(12) 0.0407(10) 0.0168(8) 0.0158(8) 0.0065(7)

loop_
_atom_type_symbol
_atom_type_description
_atom_type_scat_dispersion_real
_atom_type_scat_dispersion_imag
_atom_type_scat_source
C C 0.0181 0.0091 'International Tables Vol C Tables 4.2.6.8 and 6.1.1.4'
H H 0.0000 0.0000 'International Tables Vol C Tables 4.2.6.8 and 6.1.1.4'
B B 0.0090 0.0039 'International Tables Vol C Tables 4.2.6.8 and 6.1.1.4'
N N 0.0311 0.0180 'International Tables Vol C Tables 4.2.6.8 and 6.1.1.4'
O O 0.0492 0.0322 'International Tables Vol C Tables 4.2.6.8 and 6.1.1.4'

loop_
_geom_angle_atom_site_label_1
_geom_angle_atom_site_label_2
_geom_angle_atom_site_label_3
_geom_angle
_geom_angle_publ_flag
O1 B1 O6 109.83(10) .
O1 B1 O10 108.91(10) .
O6 B1 O10 111.01(10) .
O1 B1 O5 110.64(10) .
O6 B1 O5 107.83(10) .
O10 B1 O5 108.62(10) .
O2 B2 O1 117.44(13) .
O2 B2 O3 121.67(12) .
O1 B2 O3 120.89(12) .
O5 B3 O4 122.01(12) .
O5 B3 O3 121.49(13) .
O4 B3 O3 116.50(12) .
O6 B4 O7 121.26(12) .
O6 B4 O8 121.48(12) .
O7 B4 O8 117.24(12) .
O9 B5 O10 122.15(12) .
O9 B5 O8 117.16(12) .
O10 B5 O8 120.69(12) .
B2 O1 B1 123.50(11) yes
B2 O2 H2A 112.2(12) no
B3 O3 B2 118.78(11) yes
B3 O4 H4A 109.3(14) no
B3 O5 B1 123.11(10) yes
B4 O6 B1 123.62(10) yes
B4 O7 H7A 112.5(14) no
B5 O8 B4 119.22(11) yes
B5 O9 H9A 109.3(14) no
B5 O10 B1 123.93(10) yes
C2 N1 C1 113.84(13) no
C2 N1 H1A 108.8 no
C1 N1 H1A 108.8 no
C2 N1 H1B 108.8 no
C1 N1 H1B 108.8 no
H1A N1 H1B 107.7 no
N1 C1 H1C 109.5 no
N1 C1 H1D 109.5 no
H1C C1 H1D 109.5 no
N1 C1 H1E 109.5 no
H1C C1 H1E 109.5 no
H1D C1 H1E 109.5 no
N1 C2 H2B 109.5 no
N1 C2 H2C 109.5 no
H2B C2 H2C 109.5 no
N1 C2 H2D 109.5 no
H2B C2 H2D 109.5 no
H2C C2 H2D 109.5 no

loop_
_geom_bond_atom_site_label_1
_geom_bond_atom_site_label_2
_geom_bond_distance
_geom_bond_publ_flag
B1 O1 1.4623(16) yes
B1 O6 1.4679(16) yes
B1 O10 1.4680(16) yes
B1 O5 1.4726(18) yes
B2 O2 1.3506(18) yes
B2 O1 1.3628(18) yes
B2 O3 1.3860(18) yes
B3 O5 1.3571(18) yes
B3 O4 1.3612(18) yes
B3 O3 1.3849(17) yes
B4 O6 1.3530(18) yes
B4 O7 1.3550(17) yes
B4 O8 1.3843(17) yes
B5 O9 1.3522(17) yes
B5 O10 1.3643(18) yes
B5 O8 1.3813(17) yes
O2 H2A 0.848(14) no
O4 H4A 0.814(14) no
O7 H7A 0.841(15) no
O9 H9A 0.822(15) no
N1 C2 1.473(2) no
N1 C1 1.479(2) no
N1 H1A 0.9200 no
N1 H1B 0.9200 no
C1 H1C 0.9800 no
C1 H1D 0.9800 no
C1 H1E 0.9800 no
C2 H2B 0.9800 no
C2 H2C 0.9800 no
C2 H2D 0.9800 no

loop_
_geom_hbond_atom_site_label_D
_geom_hbond_atom_site_label_H
_geom_hbond_atom_site_label_A
_geom_hbond_site_symmetry_A
_geom_hbond_distance_DH
_geom_hbond_distance_HA
_geom_hbond_distance_DA
_geom_hbond_angle_DHA
_geom_hbond_publ_flag
N1 H1A O1 2_645 0.92 1.86 2.7707(15) 170 yes
N1 H1B O4 6_465 0.92 1.96 2.8765(15) 173 yes
O2 H2A O7 8_566 0.848(17) 1.852(17) 2.6972(15) 175.1(16) yes
O4 H4A O5 2_755 0.814(16) 1.926(16) 2.7340(12) 171.6(17) yes
O7 H7A O10 4_645 0.841(19) 1.862(18) 2.7015(13) 175.8(18) yes
O9 H9A O6 4_655 0.822(18) 1.942(18) 2.7526(13) 168.8(19) yes

loop_
_geom_torsion_atom_site_label_1
_geom_torsion_atom_site_label_2
_geom_torsion_atom_site_label_3
_geom_torsion_atom_site_label_4
_geom_torsion
_geom_torsion_publ_flag
O2 B2 O1 B1 -172.54(11) no
O3 B2 O1 B1 8.38(19) no
O6 B1 O1 B2 104.43(13) no
O10 B1 O1 B2 -133.81(11) no
O5 B1 O1 B2 -14.49(16) no
O5 B3 O3 B2 -3.31(18) no
O4 B3 O3 B2 177.43(11) no
O2 B2 O3 B3 -177.60(12) no
O1 B2 O3 B3 1.43(19) no
O4 B3 O5 B1 174.74(11) no
O3 B3 O5 B1 -4.48(19) no
O1 B1 O5 B3 12.53(16) no
O6 B1 O5 B3 -107.59(12) no
O10 B1 O5 B3 132.03(11) no
O7 B4 O6 B1 178.29(12) no
O8 B4 O6 B1 -0.3(2) no
O1 B1 O6 B4 119.72(13) no
O10 B1 O6 B4 -0.78(17) no
O5 B1 O6 B4 -119.64(13) no
O9 B5 O8 B4 175.72(13) no
O10 B5 O8 B4 -3.0(2) no
O6 B4 O8 B5 2.2(2) no
O7 B4 O8 B5 -176.43(13) no
O9 B5 O10 B1 -176.76(12) no
O8 B5 O10 B1 1.9(2) no
O1 B1 O10 B5 -121.03(13) no
O6 B1 O10 B5 0.01(17) no
O5 B1 O10 B5 118.39(13) no

loop_
_cod_related_entry_id
_cod_related_entry_database
_cod_related_entry_code
1 ChemSpider 21130778
